data_2214408
loop_
_publ_author_name
'Guo-Xiang Liu'
'Wen-Shi Wu'
'Hai-Ping Li'
'Guo-Dong Yang'

_publ_section_title
;
 3-Methyl-<i>N</i>'-(2-thienylcarboxyl)butyrohydrazide
;
_journal_coeditor_code WK2059
_journal_issue 7
_journal_name_full 'Acta Crystallographica Section E'
_journal_page_first o3225
_journal_page_last o3225
_journal_paper_doi 10.1107/S1600536807028498
_journal_volume 63
_journal_year 2007
_chemical_formula_iupac 'C10 H14 N2 O2 S , H2 O'
_chemical_formula_moiety 'C10 H14 N2 O2 S , H2 O'
_chemical_formula_sum 'C10 H16 N2 O3 S'
_chemical_formula_weight 244.31
_chemical_name_systematic
;
3-Methyl-N'-(2-thienylcarboxyl)butyrohydrazide
;
_space_group_IT_number 14
_symmetry_cell_setting monoclinic
_symmetry_space_group_name_Hall '-P 2ybc'
_symmetry_space_group_name_H-M 'P 1 21/c 1'
_atom_sites_solution_hydrogens geom
_atom_sites_solution_primary direct
_atom_sites_solution_secondary difmap
_audit_creation_method SHELXL97
_cell_angle_alpha 90.00
_cell_angle_beta 96.387(4)
_cell_angle_gamma 90.00
_cell_formula_units_Z 4
_cell_length_a 6.5648(5)
_cell_length_b 7.3451(7)
_cell_length_c 25.956(2)
_cell_measurement_reflns_used 2785
_cell_measurement_temperature 293(2)
_cell_measurement_theta_max 27.4835
_cell_measurement_theta_min 2.7712
_cell_volume 1243.81(18)
_computing_cell_refinement CrystalClear
_computing_data_collection 'CrystalClear (Rigaku, 2000)'
_computing_data_reduction CrystalClear
_computing_molecular_graphics 'SHELXTL (Sheldrick, 2000)'
_computing_publication_material SHELXTL
_computing_structure_refinement 'SHELXL97 (Sheldrick, 1997)'
_computing_structure_solution 'SHELXS97 (Sheldrick, 1997)'
_diffrn_ambient_temperature 293(2)
_diffrn_detector_area_resol_mean 14.6306
_diffrn_measured_fraction_theta_full 0.997
_diffrn_measured_fraction_theta_max 0.997
_diffrn_measurement_device_type 'Rigaku Mercury70 (2x2 bin mode)'
_diffrn_measurement_method CCD_Profile_fitting
_diffrn_radiation_monochromator graphite
_diffrn_radiation_source 'Sealed Tube'
_diffrn_radiation_type MoK\a
_diffrn_radiation_wavelength 0.71073
_diffrn_reflns_av_R_equivalents 0.0208
_diffrn_reflns_av_sigmaI/netI 0.0185
_diffrn_reflns_limit_h_max 8
_diffrn_reflns_limit_h_min -8
_diffrn_reflns_limit_k_max 9
_diffrn_reflns_limit_k_min -9
_diffrn_reflns_limit_l_max 14
_diffrn_reflns_limit_l_min -33
_diffrn_reflns_number 8853
_diffrn_reflns_theta_full 27.48
_diffrn_reflns_theta_max 27.48
_diffrn_reflns_theta_min 2.88
_diffrn_standards_number 0
_exptl_absorpt_coefficient_mu 0.255
_exptl_absorpt_correction_T_max 1.0000
_exptl_absorpt_correction_T_min 0.8007
_exptl_absorpt_correction_type multi-scan
_exptl_absorpt_process_details '(CrystalClear; Rigaku, 2000)'
_exptl_crystal_colour white
_exptl_crystal_density_diffrn 1.305
_exptl_crystal_density_method 'not measured'
_exptl_crystal_description prism
_exptl_crystal_F_000 520
_exptl_crystal_size_max 0.60
_exptl_crystal_size_mid 0.30
_exptl_crystal_size_min 0.10
_refine_diff_density_max 0.400
_refine_diff_density_min -0.292
_refine_ls_extinction_method none
_refine_ls_goodness_of_fit_ref 0.999
_refine_ls_hydrogen_treatment mixed
_refine_ls_matrix_type full
_refine_ls_number_parameters 194
_refine_ls_number_reflns 2849
_refine_ls_number_restraints 0
_refine_ls_restrained_S_all 0.999
_refine_ls_R_factor_all 0.0523
_refine_ls_R_factor_gt 0.0442
_refine_ls_shift/su_max 0.006
_refine_ls_shift/su_mean 0.001
_refine_ls_structure_factor_coef Fsqd
_refine_ls_weighting_details 'calc w = 1/[\s^2^(Fo^2^)+(0.0607P)^2^+0.5306P] where P=(Fo^2^+2Fc^2^)/3'
_refine_ls_weighting_scheme calc
_refine_ls_wR_factor_gt 0.1155
_refine_ls_wR_factor_ref 0.1228
_reflns_number_gt 2423
_reflns_number_total 2849
_reflns_threshold_expression I>2\s(I)
_cod_data_source_file wk2059.cif
_cod_data_source_block I
_cod_original_sg_symbol_H-M P21/c
_cod_database_code 2214408
_cod_database_fobs_code 2214408

loop_
_symmetry_equiv_pos_as_xyz
'x, y, z'
'-x, y+1/2, -z+1/2'
'-x, -y, -z'
'x, -y-1/2, z-1/2'

loop_
_atom_site_type_symbol
_atom_site_label
_atom_site_fract_x
_atom_site_fract_y
_atom_site_fract_z
_atom_site_U_iso_or_equiv
_atom_site_adp_type
_atom_site_calc_flag
_atom_site_refinement_flags
_atom_site_occupancy
S S1 0.81975(8) 0.28733(9) 0.210206(18) 0.0589(2) Uani d . 1
N N1 0.8807(2) 0.15490(19) 0.06560(5) 0.0356(3) Uani d . 1
H H1A 1.0116 0.1423 0.0682 0.043 Uiso calc R 1
N N2 0.7661(2) 0.14048(19) 0.01749(5) 0.0358(3) Uani d . 1
H H2B 0.7293 0.0353 0.0052 0.043 Uiso calc R 1
O O1 0.59982(18) 0.1910(2) 0.10851(5) 0.0484(3) Uani d . 1
O O2 0.7541(2) 0.44417(16) 0.00794(5) 0.0480(3) Uani d . 1
C C1 0.9259(2) 0.2181(2) 0.15619(6) 0.0351(3) Uani d . 1
C C2 1.1373(3) 0.2035(2) 0.16588(6) 0.0409(4) Uani d . 1
H H2A 1.2229 0.1678 0.1415 0.049 Uiso calc R 1
C C3 1.2057(3) 0.2505(3) 0.21810(8) 0.0549(5) Uani d . 1
C C4 1.0527(4) 0.2977(3) 0.24551(8) 0.0613(6) Uani d . 1
C C5 0.7868(2) 0.1886(2) 0.10829(6) 0.0331(3) Uani d . 1
C C6 0.7127(2) 0.2931(2) -0.01001(6) 0.0348(3) Uani d . 1
C C7 0.5979(3) 0.2597(3) -0.06275(7) 0.0429(4) Uani d . 1
C C8 0.6887(3) 0.3566(3) -0.10687(7) 0.0471(4) Uani d . 1
O O3 0.27168(19) 0.21322(16) 0.03360(5) 0.0376(3) Uani d . 1
C C9 0.9125(4) 0.3120(4) -0.10852(10) 0.0646(6) Uani d . 1
H H9A 0.960(5) 0.370(4) -0.1390(12) 0.095(9) Uiso d . 1
H H9B 0.924(6) 0.192(5) -0.1161(14) 0.114 Uiso d . 1
H H9C 1.004(5) 0.348(5) -0.0758(14) 0.114 Uiso d . 1
C C10 0.5614(5) 0.3099(4) -0.15790(9) 0.0717(7) Uani d . 1
H H3A 1.349(4) 0.253(3) 0.2300(10) 0.064(7) Uiso d . 1
H H4A 1.060(4) 0.340(4) 0.2795(11) 0.082(8) Uiso d . 1
H H7A 0.591(3) 0.127(4) -0.0702(9) 0.065(7) Uiso d . 1
H H7B 0.467(5) 0.303(4) -0.0612(11) 0.085(9) Uiso d . 1
H H8A 0.680(3) 0.493(3) -0.1014(9) 0.068(7) Uiso d . 1
H H10A 0.566(4) 0.174(4) -0.1630(11) 0.081 Uiso d . 1
H H10B 0.426(5) 0.344(4) -0.1543(12) 0.093(10) Uiso d . 1
H H10C 0.615(5) 0.375(4) -0.1879(12) 0.096(9) Uiso d . 1
H H3 0.375(4) 0.210(3) 0.0532(10) 0.054(7) Uiso d . 1
H H4 0.261(4) 0.327(3) 0.0205(10) 0.064(7) Uiso d . 1

loop_
_atom_site_aniso_label
_atom_site_aniso_U_11
_atom_site_aniso_U_22
_atom_site_aniso_U_33
_atom_site_aniso_U_12
_atom_site_aniso_U_13
_atom_site_aniso_U_23
S1 0.0568(3) 0.0872(4) 0.0332(3) 0.0112(3) 0.0069(2) -0.0078(2)
N1 0.0335(6) 0.0469(7) 0.0256(6) 0.0043(6) -0.0004(5) 0.0002(6)
N2 0.0428(7) 0.0371(7) 0.0262(6) -0.0009(6) -0.0025(5) -0.0018(5)
O1 0.0340(6) 0.0745(9) 0.0364(6) 0.0005(6) 0.0022(5) -0.0027(6)
O2 0.0644(8) 0.0380(6) 0.0392(6) -0.0027(6) -0.0043(6) 0.0000(5)
C1 0.0401(8) 0.0401(8) 0.0248(7) 0.0004(6) 0.0027(6) 0.0027(6)
C2 0.0392(9) 0.0543(10) 0.0282(8) -0.0023(7) -0.0002(6) 0.0034(7)
C3 0.0506(11) 0.0732(13) 0.0378(10) -0.0087(10) -0.0098(8) 0.0061(9)
C4 0.0738(15) 0.0779(15) 0.0300(9) -0.0049(11) -0.0045(9) -0.0052(9)
C5 0.0347(8) 0.0351(7) 0.0289(7) 0.0010(6) 0.0017(6) 0.0025(6)
C6 0.0366(8) 0.0415(8) 0.0263(7) -0.0013(6) 0.0031(6) 0.0008(6)
C7 0.0453(10) 0.0540(10) 0.0277(8) -0.0046(8) -0.0028(7) 0.0016(7)
C8 0.0697(12) 0.0411(9) 0.0301(8) 0.0038(8) 0.0039(8) 0.0010(7)
O3 0.0354(6) 0.0389(6) 0.0378(6) -0.0016(5) 0.0009(5) -0.0010(5)
C9 0.0687(14) 0.0740(15) 0.0538(13) -0.0077(12) 0.0191(11) -0.0054(12)
C10 0.093(2) 0.0873(18) 0.0314(10) 0.0056(15) -0.0071(11) 0.0036(11)

loop_
_atom_type_symbol
_atom_type_description
_atom_type_scat_dispersion_real
_atom_type_scat_dispersion_imag
_atom_type_scat_source
C C 0.0033 0.0016 'International Tables Vol C Tables 4.2.6.8 and 6.1.1.4'
H H 0.0000 0.0000 'International Tables Vol C Tables 4.2.6.8 and 6.1.1.4'
N N 0.0061 0.0033 'International Tables Vol C Tables 4.2.6.8 and 6.1.1.4'
O O 0.0106 0.0060 'International Tables Vol C Tables 4.2.6.8 and 6.1.1.4'
S S 0.1246 0.1234 'International Tables Vol C Tables 4.2.6.8 and 6.1.1.4'

loop_
_geom_angle_atom_site_label_1
_geom_angle_atom_site_label_2
_geom_angle_atom_site_label_3
_geom_angle
_geom_angle_publ_flag
C4 S1 C1 91.77(10) yes
C5 N1 N2 120.11(13) yes
C5 N1 H1A 119.9 ?
N2 N1 H1A 119.9 ?
C6 N2 N1 119.57(13) ?
C6 N2 H2B 120.2 ?
N1 N2 H2B 120.2 ?
C2 C1 C5 130.92(15) yes
C2 C1 S1 111.41(12) yes
C5 C1 S1 117.65(12) yes
C1 C2 C3 110.95(16) ?
C1 C2 H2A 124.5 ?
C3 C2 H2A 124.5 ?
C4 C3 C2 113.15(18) ?
C4 C3 H3A 126.2(15) ?
C2 C3 H3A 120.5(15) ?
C3 C4 S1 112.71(16) ?
C3 C4 H4A 128.9(17) ?
S1 C4 H4A 118.2(17) ?
O1 C5 N1 123.64(15) ?
O1 C5 C1 121.31(15) ?
N1 C5 C1 115.02(13) ?
O2 C6 N2 121.14(14) ?
O2 C6 C7 124.16(15) ?
N2 C6 C7 114.69(14) ?
C6 C7 C8 114.11(15) ?
C6 C7 H7A 110.2(13) ?
C8 C7 H7A 109.1(14) ?
C6 C7 H7B 106.1(18) ?
C8 C7 H7B 108.3(17) ?
H7A C7 H7B 109(2) ?
C9 C8 C10 111.6(2) ?
C9 C8 C7 112.47(18) ?
C10 C8 C7 108.98(19) ?
C9 C8 H8A 106.7(13) ?
C10 C8 H8A 108.1(13) ?
C7 C8 H8A 108.9(13) ?
H3 O3 H4 107(2) ?
C8 C9 H9A 109.1(18) ?
C8 C9 H9B 109(2) ?
H9A C9 H9B 102(3) ?
C8 C9 H9C 114(2) ?
H9A C9 H9C 110(3) ?
H9B C9 H9C 112(3) ?
C8 C10 H10A 108.5(16) ?
C8 C10 H10B 106.6(19) ?
H10A C10 H10B 109(2) ?
C8 C10 H10C 111.1(17) ?
H10A C10 H10C 110(2) ?
H10B C10 H10C 111(3) ?

loop_
_geom_bond_atom_site_label_1
_geom_bond_atom_site_label_2
_geom_bond_distance
_geom_bond_publ_flag
S1 C4 1.695(2) ?
S1 C1 1.7110(16) ?
N1 C5 1.349(2) yes
N1 N2 1.3883(17) yes
N1 H1A 0.8600 ?
N2 C6 1.354(2) yes
N2 H2B 0.8600 ?
O1 C5 1.228(2) yes
O2 C6 1.222(2) yes
C1 C2 1.387(2) ?
C1 C5 1.474(2) yes
C2 C3 1.422(2) ?
C2 H2A 0.9300 ?
C3 C4 1.339(3) ?
C3 H3A 0.95(3) ?
C4 H4A 0.93(3) ?
C6 C7 1.507(2) ?
C7 C8 1.525(3) ?
C7 H7A 0.99(3) ?
C7 H7B 0.92(3) ?
C8 C9 1.511(3) ?
C8 C10 1.524(3) ?
C8 H8A 1.02(3) ?
O3 H3 0.80(3) ?
O3 H4 0.90(3) ?
C9 H9A 0.98(3) ?
C9 H9B 0.91(3) ?
C9 H9C 1.02(4) ?
C10 H10A 1.00(3) ?
C10 H10B 0.94(3) ?
C10 H10C 1.01(3) ?

loop_
_geom_hbond_atom_site_label_D
_geom_hbond_atom_site_label_H
_geom_hbond_atom_site_label_A
_geom_hbond_site_symmetry_A
_geom_hbond_distance_DH
_geom_hbond_distance_HA
_geom_hbond_distance_DA
_geom_hbond_angle_DHA
_geom_hbond_publ_flag
N1 H1A O3 1_655 0.86 2.08 2.8173(18) 143.2 yes
N2 H2B O3 3_655 0.86 2.08 2.9147(18) 162.0 yes
O3 H3 O1 . 0.80(3) 1.95(3) 2.7416(18) 171(2) yes
O3 H4 O2 3_665 0.90(3) 1.83(3) 2.7355(17) 178(2) yes

loop_
_geom_torsion_atom_site_label_1
_geom_torsion_atom_site_label_2
_geom_torsion_atom_site_label_3
_geom_torsion_atom_site_label_4
_geom_torsion
_geom_torsion_publ_flag
C5 N1 N2 C6 83.78(19) ?
C4 S1 C1 C2 0.11(15) yes
C4 S1 C1 C5 -178.45(14) yes
C5 C1 C2 C3 178.30(17) yes
S1 C1 C2 C3 0.0(2) yes
C1 C2 C3 C4 -0.1(3) yes
C2 C3 C4 S1 0.2(3) yes
C1 S1 C4 C3 -0.2(2) yes
N2 N1 C5 O1 7.2(2) yes
N2 N1 C5 C1 -174.48(13) ?
C2 C1 C5 O1 172.76(17) ?
S1 C1 C5 O1 -9.0(2) ?
C2 C1 C5 N1 -5.6(3) ?
S1 C1 C5 N1 172.61(12) ?
N1 N2 C6 O2 -4.0(2) yes
N1 N2 C6 C7 177.00(14) ?
O2 C6 C7 C8 52.8(2) ?
N2 C6 C7 C8 -128.14(17) ?
C6 C7 C8 C9 55.0(2) ?
C6 C7 C8 C10 179.19(19) ?

loop_
_cod_related_entry_id
_cod_related_entry_database
_cod_related_entry_code
1 ChemSpider 21124073
